data_7719941
loop_
_publ_author_name
'Sugiarto, Sugiarto'
'Shinogi, Jun'
'Ebied, Sherif E.'
'Hong, Dachao'
'Kon, Yoshihiro'
'Sadakane, Masahiro'

_publ_section_title
;
 Reaction of a Cp*Ir(III) Cation with mono-and di-lacunary Keggintype
 heterpolytungstates, and dimer of hexa-lacunary Dawsontype
 phosphopolytungstate
;
_journal_name_full 'Dalton Transactions'
_journal_paper_doi 10.1039/D5DT02418H
_journal_year 2025
_chemical_formula_sum 'C20 Cl Ir2 K5 O52.6 Si W11'
_chemical_formula_weight 3747.59
_space_group_crystal_system monoclinic
_space_group_IT_number 12
_space_group_name_Hall '-C 2y'
_space_group_name_H-M_alt 'C 1 2/m 1'
_audit_creation_method SHELXL-2014/7
_audit_update_record
;
2024-05-20 deposited with the CCDC.	2025-12-01 downloaded from the CCDC.
;
_cell_angle_alpha 90
_cell_angle_beta 104.9130(10)
_cell_angle_gamma 90
_cell_formula_units_Z 4
_cell_length_a 22.3953(16)
_cell_length_b 11.5329(8)
_cell_length_c 27.827(2)
_cell_measurement_reflns_used 9863
_cell_measurement_temperature 123(2)
_cell_measurement_theta_max 27.90
_cell_measurement_theta_min 2.22
_cell_volume 6945.2(9)
_computing_cell_refinement 'Bruker SAINT'
_computing_data_collection 'Bruker APEX2'
_computing_data_reduction 'Bruker SAINT'
_computing_structure_refinement 'SHELXL-2014/7 (Sheldrick, 2014)'
_diffrn_ambient_temperature 123(2)
_diffrn_measured_fraction_theta_full 0.999
_diffrn_measured_fraction_theta_max 0.989
_diffrn_measurement_device_type 'Bruker SMART APEX2 CCD'
_diffrn_measurement_method '\f and \w scans'
_diffrn_radiation_type MoK\a
_diffrn_radiation_wavelength 0.71073
_diffrn_reflns_av_R_equivalents 0.0372
_diffrn_reflns_av_unetI/netI 0.0301
_diffrn_reflns_Laue_measured_fraction_full 0.999
_diffrn_reflns_Laue_measured_fraction_max 0.989
_diffrn_reflns_limit_h_max 29
_diffrn_reflns_limit_h_min -29
_diffrn_reflns_limit_k_max 15
_diffrn_reflns_limit_k_min -15
_diffrn_reflns_limit_l_max 36
_diffrn_reflns_limit_l_min -36
_diffrn_reflns_number 41261
_diffrn_reflns_point_group_measured_fraction_full 0.999
_diffrn_reflns_point_group_measured_fraction_max 0.989
_diffrn_reflns_theta_full 25.242
_diffrn_reflns_theta_max 27.943
_diffrn_reflns_theta_min 1.515
_diffrn_source 'rotating anode'
_exptl_absorpt_coefficient_mu 22.403
_exptl_absorpt_correction_T_max 0.7456
_exptl_absorpt_correction_T_min 0.3639
_exptl_absorpt_correction_type multi-scan
_exptl_absorpt_process_details '(SADABS, Bruker)'
_exptl_crystal_colour yellow
_exptl_crystal_density_diffrn 3.584
_exptl_crystal_description block
_exptl_crystal_F_000 6539
_exptl_crystal_size_max 0.349
_exptl_crystal_size_mid 0.067
_exptl_crystal_size_min 0.047
_refine_diff_density_max 4.018
_refine_diff_density_min -4.354
_refine_diff_density_rms 0.467
_refine_ls_extinction_method none
_refine_ls_goodness_of_fit_ref 1.257
_refine_ls_hydrogen_treatment undef
_refine_ls_matrix_type full
_refine_ls_number_parameters 501
_refine_ls_number_reflns 8666
_refine_ls_number_restraints 608
_refine_ls_restrained_S_all 1.257
_refine_ls_R_factor_all 0.0722
_refine_ls_R_factor_gt 0.0675
_refine_ls_shift/su_max 0.000
_refine_ls_shift/su_mean 0.000
_refine_ls_structure_factor_coef Fsqd
_refine_ls_weighting_details 'w=1/[\s^2^(Fo^2^)+1445.1825P] where P=(Fo^2^+2Fc^2^)/3'
_refine_ls_weighting_scheme calc
_refine_ls_wR_factor_gt 0.1405
_refine_ls_wR_factor_ref 0.1422
_reflns_Friedel_coverage 0.000
_reflns_number_gt 7971
_reflns_number_total 8666
_reflns_threshold_expression 'I > 2\s(I)'
_cod_data_source_file d5dt02418h2.cif
_cod_data_source_block Ir2SiW11
_cod_original_sg_symbol_H-M 'C 2/m'
_cod_original_formula_sum 'C20 Cl Ir2 K5 O52.60 Si W11'
_cod_database_code 7719941
_shelx_shelxl_version_number 2014/7
_shelx_space_group_comment
;
The symmetry employed for this shelxl refinement is uniquely defined
by the following loop, which should always be used as a source of
symmetry information in preference to the above space-group names.
They are only intended as comments.
;

loop_
_space_group_symop_operation_xyz
'x, y, z'
'-x, y, -z'
'x+1/2, y+1/2, z'
'-x+1/2, y+1/2, -z'
'-x, -y, -z'
'x, -y, z'
'-x+1/2, -y+1/2, -z'
'x+1/2, -y+1/2, z'

loop_
_atom_site_label
_atom_site_type_symbol
_atom_site_fract_x
_atom_site_fract_y
_atom_site_fract_z
_atom_site_U_iso_or_equiv
_atom_site_adp_type
_atom_site_occupancy
_atom_site_site_symmetry_order
_atom_site_calc_flag
_atom_site_refinement_flags_posn
_atom_site_refinement_flags_adp
_atom_site_refinement_flags_occupancy
_atom_site_disorder_assembly
_atom_site_disorder_group
Ir1 Ir 0.29972(4) 0.0000 0.18963(3) 0.01310(18) Uani 1 2 d S TU P A .
C1 C 0.2225(12) 0.0000 0.2215(10) 0.034(4) Uani 1 2 d DS TU P A .
C2 C 0.2200(8) 0.0988(17) 0.1908(7) 0.032(3) Uani 1 1 d D U . . .
C3 C 0.2147(7) 0.0629(15) 0.1421(6) 0.022(3) Uani 1 1 d D U . . .
C4 C 0.2221(17) 0.0000 0.2753(12) 0.069(10) Uani 1 2 d DS TU P . .
C5 C 0.2187(12) 0.224(2) 0.2082(11) 0.065(7) Uani 1 1 d D U . . .
C6 C 0.2087(11) 0.137(2) 0.0969(8) 0.050(6) Uani 1 1 d D U . . .
Ir2 Ir 0.46366(4) 0.0000 0.11970(3) 0.01227(17) Uani 1 2 d S TU P A .
C7 C 0.4332(13) 0.0000 0.0402(10) 0.047(5) Uani 1 2 d DS TU P A .
C8 C 0.4703(10) -0.0990(19) 0.0569(8) 0.054(4) Uani 1 1 d D U . . .
C9 C 0.5292(10) -0.062(2) 0.0819(8) 0.052(5) Uani 1 1 d D U . . .
C10 C 0.3665(16) 0.0000 0.0119(14) 0.079(11) Uani 1 2 d DS TU P . .
C11 C 0.4478(17) -0.224(2) 0.0483(14) 0.098(9) Uani 1 1 d D U . . .
C12 C 0.5854(14) -0.133(4) 0.1047(13) 0.111(12) Uani 1 1 d D U . . .
Cl1 Cl 0.3562(3) -0.0213(8) 0.1250(3) 0.014(3) Uani 0.5 1 d . U P A -1
W1 W 0.40232(3) 0.20715(7) 0.27638(3) 0.02595(18) Uani 1 1 d . U . . .
W2 W 0.39155(4) 0.0000 0.36754(4) 0.0185(2) Uani 1 2 d S TU P A .
W3 W 0.52831(3) 0.20659(6) 0.22359(2) 0.01640(15) Uani 1 1 d . U . . .
W4 W 0.64803(4) 0.0000 0.26193(4) 0.0221(2) Uani 1 2 d S TU P . .
W5 W 0.50526(4) 0.21779(8) 0.39939(3) 0.02872(19) Uani 1 1 d . U . . .
W6 W 0.62149(5) 0.0000 0.43288(4) 0.0277(3) Uani 1 2 d S TU P A .
W7 W 0.63308(3) 0.21900(7) 0.34603(3) 0.02207(16) Uani 1 1 d . U . . .
O1 O 0.3639(6) 0.1189(16) 0.2259(6) 0.043(3) Uani 1 1 d . U . . .
O2 O 0.4815(7) 0.1178(15) 0.1768(6) 0.039(3) Uani 1 1 d . U . . .
O3 O 0.3559(6) 0.3256(13) 0.2681(6) 0.033(3) Uani 1 1 d . U . . .
O4 O 0.5401(9) 0.3237(14) 0.1902(6) 0.045(4) Uani 1 1 d . U . . .
O5 O 0.3680(9) 0.1123(16) 0.3206(6) 0.050(3) Uani 1 1 d . U . . .
O6 O 0.4644(8) 0.2599(17) 0.2505(7) 0.052(3) Uani 1 1 d . U . . .
O7 O 0.5994(8) 0.1165(17) 0.2231(6) 0.048(3) Uani 1 1 d . U . . .
O8 O 0.3314(10) 0.0000 0.3939(8) 0.046(5) Uani 1 2 d S TU P A .
O9 O 0.4555(9) 0.2683(16) 0.3433(6) 0.052(3) Uani 1 1 d . U . . .
O10 O 0.5853(7) 0.2702(15) 0.2878(6) 0.043(3) Uani 1 1 d . U . . .
O11 O 0.7104(9) 0.0000 0.2376(8) 0.030(4) Uani 1 2 d S TU P . .
O12 O 0.4440(8) 0.1130(17) 0.4087(6) 0.050(3) Uani 1 1 d . U . . .
O13 O 0.5740(9) 0.2741(18) 0.3782(7) 0.055(3) Uani 1 1 d . U . . .
O14 O 0.6750(8) 0.1153(17) 0.3130(6) 0.050(4) Uani 1 1 d . U . . .
O15 O 0.5003(8) 0.3196(15) 0.4414(6) 0.042(3) Uani 1 1 d . U . . .
O16 O 0.6883(7) 0.3218(15) 0.3635(6) 0.042(3) Uani 1 1 d . U . . .
O17 O 0.5615(9) 0.1081(19) 0.4403(7) 0.057(4) Uani 1 1 d . U . . .
O18 O 0.6572(9) 0.1119(18) 0.4012(7) 0.057(4) Uani 1 1 d . U . . .
O19 O 0.6671(11) 0.0000 0.4904(9) 0.054(6) Uani 1 2 d S TU P A .
Si1 Si 0.5182(3) 0.0000 0.3127(2) 0.0148(11) Uani 1 2 d S TU P . .
O20 O 0.4682(11) 0.073(2) 0.3318(9) 0.022(2) Uani 0.5 1 d . U P A -1
O21 O 0.4830(10) -0.095(2) 0.2700(8) 0.014(3) Uani 0.5 1 d . U P A -1
O22 O 0.5586(11) -0.083(2) 0.3594(8) 0.021(3) Uani 0.5 1 d . U P A -1
O23 O 0.5645(11) 0.076(2) 0.2922(9) 0.020(2) Uani 0.5 1 d . U P A -1
K1 K 0.2325(3) 0.0000 0.4310(2) 0.0257(12) Uani 1 2 d S T P . .
K2 K 0.5000 0.0000 0.5000 0.043(3) Uani 1 4 d S T P A .
K3 K 0.4563(8) 0.5000 0.4898(5) 0.036(3) Uani 0.5 2 d S T P . .
K4 K 0.8096(8) 0.0000 0.1934(7) 0.051(4) Uani 0.5 2 d S T P . .
K5 K 0.5618(11) 0.5000 0.1329(7) 0.066(5) Uani 0.5 2 d S T P A .
K6 K 0.3592(11) 0.5000 0.0205(7) 0.070(6) Uani 0.5 2 d S T P A .
K7 K 0.4094(16) 0.5000 0.3540(14) 0.047(9) Uani 0.25 2 d S T P A 1
K8 K 0.3046(12) 0.5000 0.3257(12) 0.038(6) Uani 0.25 2 d S T P A 2
K9 K 0.3535(9) 0.3029(18) 0.1364(8) 0.096(6) Uani 0.5 1 d . . P A .
O1_1 O 0.1058(12) 0.0000 0.4295(12) 0.059(8) Uani 1 2 d S T P A .
O2_1 O 0.2829(8) 0.3260(15) 0.0365(6) 0.049(5) Uani 1 1 d . . . . .
O3_1 O 0.4282(11) 0.5000 0.1176(9) 0.078(12) Uani 1 2 d S T P A .
O4_1 O 0.4445(13) 0.5000 -0.0322(10) 0.094(15) Uani 1 2 d S T P A .
O5_1 O 0.4265(11) 0.5000 0.2177(11) 0.055(7) Uani 1 2 d S T P . .
O6_1 O 0.5234(17) 0.5000 0.3115(14) 0.035(8) Uiso 0.6 2 d S . P . .
O7_1 O 0.6234(12) 0.268(3) 0.5273(9) 0.093(9) Uani 1 1 d . . . . .
O8_1 O 0.7340(16) 0.0000 0.088(2) 0.116(17) Uani 1 2 d S T P A .
O9_1 O 0.3096(11) 0.308(3) 0.3682(11) 0.088(11) Uani 0.8 1 d . . P . .
O10_1 O 0.271(2) 0.5000 0.3988(17) 0.111(14) Uiso 1 2 d S . P . .
O11_1 O 0.442(2) 0.5000 0.3226(19) 0.030(11) Uiso 0.4 2 d S . P . .
O12_1 O 0.232(4) 0.206(7) 0.493(3) 0.15(3) Uiso 0.5 1 d . . P A .

loop_
_atom_site_aniso_label
_atom_site_aniso_U_11
_atom_site_aniso_U_22
_atom_site_aniso_U_33
_atom_site_aniso_U_23
_atom_site_aniso_U_13
_atom_site_aniso_U_12
Ir1 0.0087(4) 0.0190(4) 0.0110(4) 0.000 0.0014(3) 0.000
C1 0.012(8) 0.056(10) 0.035(8) 0.000 0.008(6) 0.000
C2 0.013(6) 0.048(8) 0.034(6) -0.007(5) 0.003(4) 0.001(5)
C3 0.008(5) 0.027(8) 0.030(6) 0.001(5) 0.000(4) -0.001(5)
C4 0.027(15) 0.15(3) 0.036(9) 0.000 0.012(8) 0.000
C5 0.036(12) 0.057(9) 0.092(15) -0.028(8) -0.003(11) 0.010(7)
C6 0.034(11) 0.064(14) 0.043(8) 0.025(9) -0.005(7) -0.009(10)
Ir2 0.0141(4) 0.0153(4) 0.0091(4) 0.000 0.0060(3) 0.000
C7 0.048(9) 0.082(12) 0.018(7) 0.000 0.021(6) 0.000
C8 0.070(8) 0.076(10) 0.025(7) -0.008(6) 0.031(6) 0.007(6)
C9 0.058(7) 0.080(12) 0.030(8) -0.001(7) 0.033(6) 0.018(6)
C10 0.052(10) 0.15(3) 0.034(13) 0.000 0.010(8) 0.000
C11 0.14(2) 0.083(11) 0.091(19) -0.025(9) 0.060(15) -0.015(9)
C12 0.092(12) 0.18(3) 0.069(16) 0.028(18) 0.042(11) 0.075(16)
Cl1 0.013(3) 0.020(9) 0.010(3) 0.000(3) 0.004(2) -0.004(3)
W1 0.0160(3) 0.0194(4) 0.0344(4) -0.0133(3) -0.0081(3) 0.0068(3)
W2 0.0127(4) 0.0326(6) 0.0123(4) 0.000 0.0070(3) 0.000
W3 0.0232(3) 0.0112(3) 0.0178(3) -0.0016(2) 0.0106(3) -0.0043(3)
W4 0.0105(4) 0.0374(6) 0.0217(5) 0.000 0.0099(4) 0.000
W5 0.0428(5) 0.0302(4) 0.0139(3) -0.0090(3) 0.0086(3) 0.0037(4)
W6 0.0165(5) 0.0503(7) 0.0123(5) 0.000 -0.0037(4) 0.000
W7 0.0113(3) 0.0206(4) 0.0333(4) -0.0083(3) 0.0039(3) -0.0042(3)
O1 0.018(5) 0.061(7) 0.051(6) -0.035(5) 0.011(4) -0.010(5)
O2 0.036(6) 0.052(7) 0.037(5) -0.024(5) 0.021(4) -0.013(5)
O3 0.025(6) 0.031(6) 0.043(7) -0.001(5) 0.009(5) 0.006(4)
O4 0.072(9) 0.028(6) 0.040(7) 0.003(5) 0.021(6) -0.003(6)
O5 0.057(6) 0.047(7) 0.037(5) 0.000(5) -0.007(4) -0.015(5)
O6 0.040(5) 0.061(7) 0.058(6) -0.028(5) 0.018(5) -0.009(5)
O7 0.046(6) 0.058(7) 0.034(6) -0.012(5) 0.000(4) 0.022(5)
O8 0.025(7) 0.089(15) 0.024(9) 0.000 0.008(7) 0.000
O9 0.064(7) 0.040(6) 0.041(5) -0.002(4) -0.007(4) -0.014(5)
O10 0.039(6) 0.042(6) 0.042(5) -0.013(4) 0.002(4) 0.010(5)
O11 0.021(7) 0.042(10) 0.031(9) 0.000 0.012(6) 0.000
O12 0.053(6) 0.056(7) 0.033(6) 0.002(5) -0.001(5) -0.013(5)
O13 0.055(6) 0.054(7) 0.063(7) 0.008(5) 0.030(5) 0.012(5)
O14 0.043(6) 0.056(7) 0.046(6) -0.013(5) 0.001(5) 0.019(5)
O15 0.051(8) 0.045(7) 0.036(6) -0.016(5) 0.022(6) -0.008(6)
O16 0.030(6) 0.037(6) 0.051(8) -0.004(6) -0.001(5) -0.005(5)
O17 0.049(6) 0.065(7) 0.061(7) 0.014(5) 0.022(5) 0.012(5)
O18 0.058(7) 0.058(7) 0.062(6) 0.012(5) 0.027(5) 0.013(5)
O19 0.035(9) 0.093(16) 0.026(6) 0.000 -0.005(6) 0.000
Si1 0.014(2) 0.024(3) 0.006(2) 0.000 0.0015(18) 0.000
O20 0.019(4) 0.028(5) 0.021(5) -0.005(3) 0.006(3) 0.002(3)
O21 0.012(7) 0.021(7) 0.007(5) 0.002(4) 0.002(4) 0.001(4)
O22 0.016(6) 0.036(6) 0.009(4) 0.004(3) -0.001(4) 0.003(4)
O23 0.020(4) 0.023(5) 0.019(5) -0.001(3) 0.007(3) -0.003(3)
K1 0.018(3) 0.037(3) 0.020(3) 0.000 0.002(2) 0.000
K2 0.048(6) 0.071(8) 0.016(4) 0.000 0.021(4) 0.000
K3 0.067(9) 0.022(6) 0.020(6) 0.000 0.015(6) 0.000
K4 0.056(10) 0.023(7) 0.080(12) 0.000 0.029(9) 0.000
K5 0.087(15) 0.076(14) 0.043(9) 0.000 0.029(10) 0.000
K6 0.085(15) 0.079(15) 0.047(10) 0.000 0.017(10) 0.000
K7 0.07(2) 0.016(12) 0.08(2) 0.000 0.062(19) 0.000
K8 0.022(12) 0.045(16) 0.051(17) 0.000 0.020(12) 0.000
K9 0.083(12) 0.093(14) 0.110(14) 0.033(12) 0.020(10) 0.011(10)
O1_1 0.040(14) 0.040(15) 0.10(2) 0.000 0.028(15) 0.000
O2_1 0.053(10) 0.039(10) 0.046(10) 0.009(8) -0.004(8) -0.017(8)
O3_1 0.018(11) 0.19(4) 0.029(13) 0.000 0.003(10) 0.000
O4_1 0.040(16) 0.22(5) 0.028(14) 0.000 0.015(12) 0.000
O5_1 0.030(13) 0.053(17) 0.08(2) 0.000 0.006(13) 0.000
O7_1 0.082(17) 0.12(2) 0.066(15) -0.027(16) 0.006(13) -0.004(17)
O8_1 0.05(2) 0.11(3) 0.21(5) 0.000 0.07(3) 0.000
O9_1 0.036(13) 0.13(3) 0.10(2) -0.08(2) 0.029(14) -0.020(16)

loop_
_atom_type_symbol
_atom_type_description
_atom_type_scat_dispersion_real
_atom_type_scat_dispersion_imag
_atom_type_scat_source
C C 0.0033 0.0016 'International Tables Vol C Tables 4.2.6.8 and 6.1.1.4'
O O 0.0106 0.0060 'International Tables Vol C Tables 4.2.6.8 and 6.1.1.4'
Si Si 0.0817 0.0704 'International Tables Vol C Tables 4.2.6.8 and 6.1.1.4'
Cl Cl 0.1484 0.1585 'International Tables Vol C Tables 4.2.6.8 and 6.1.1.4'
K K 0.2009 0.2494 'International Tables Vol C Tables 4.2.6.8 and 6.1.1.4'
W W -0.8490 6.8722 'International Tables Vol C Tables 4.2.6.8 and 6.1.1.4'
Ir Ir -1.4442 7.9887 'International Tables Vol C Tables 4.2.6.8 and 6.1.1.4'

loop_
_geom_angle_atom_site_label_1
_geom_angle_atom_site_label_2
_geom_angle_atom_site_label_3
_geom_angle
_geom_angle_site_symmetry_1
_geom_angle_site_symmetry_3
_geom_angle_publ_flag
O1 Ir1 O1 83.8(10) 6 . ?
O1 Ir1 C2 96.8(7) 6 6 ?
O1 Ir1 C2 146.6(7) . 6 ?
O1 Ir1 C2 146.6(7) 6 . ?
O1 Ir1 C2 96.8(7) . . ?
C2 Ir1 C2 64.8(11) 6 . ?
O1 Ir1 C1 109.6(6) 6 . ?
O1 Ir1 C1 109.6(6) . . ?
C2 Ir1 C1 38.9(6) 6 . ?
C2 Ir1 C1 38.9(6) . . ?
O1 Ir1 C3 157.9(7) 6 . ?
O1 Ir1 C3 118.4(7) . . ?
C2 Ir1 C3 64.8(7) 6 . ?
C2 Ir1 C3 38.0(6) . . ?
C1 Ir1 C3 64.6(8) . . ?
O1 Ir1 C3 118.4(7) 6 6 ?
O1 Ir1 C3 157.9(7) . 6 ?
C2 Ir1 C3 38.0(6) 6 6 ?
C2 Ir1 C3 64.8(7) . 6 ?
C1 Ir1 C3 64.6(8) . 6 ?
C3 Ir1 C3 39.5(9) . 6 ?
O1 Ir1 Cl1 82.3(5) 6 . ?
O1 Ir1 Cl1 89.9(5) . . ?
C2 Ir1 Cl1 123.3(6) 6 . ?
C2 Ir1 Cl1 131.0(5) . . ?
C1 Ir1 Cl1 157.8(7) . . ?
C3 Ir1 Cl1 97.2(5) . . ?
C3 Ir1 Cl1 93.3(5) 6 . ?
O1 Ir1 K9 51.3(6) 6 6 ?
O1 Ir1 K9 120.9(5) . 6 ?
C2 Ir1 K9 82.8(6) 6 6 ?
C2 Ir1 K9 142.1(6) . 6 ?
C1 Ir1 K9 119.7(3) . 6 ?
C3 Ir1 K9 111.3(5) . 6 ?
C3 Ir1 K9 77.6(5) 6 6 ?
Cl1 Ir1 K9 52.9(4) . 6 ?
O1 Ir1 K9 120.9(5) 6 . ?
O1 Ir1 K9 51.3(6) . . ?
C2 Ir1 K9 142.1(6) 6 . ?
C2 Ir1 K9 82.8(6) . . ?
C1 Ir1 K9 119.7(3) . . ?
C3 Ir1 K9 77.6(5) . . ?
C3 Ir1 K9 111.3(5) 6 . ?
Cl1 Ir1 K9 64.3(4) . . ?
K9 Ir1 K9 117.1(6) 6 . ?
C2 C1 C2 107(2) 6 . ?
C2 C1 C4 126.4(11) 6 . ?
C2 C1 C4 126.4(11) . . ?
C2 C1 Ir1 70.1(12) 6 . ?
C2 C1 Ir1 70.1(12) . . ?
C4 C1 Ir1 129(2) . . ?
C3 C2 C1 109.2(17) . . ?
C3 C2 C5 126.0(19) . . ?
C1 C2 C5 124.7(19) . . ?
C3 C2 Ir1 71.8(10) . . ?
C1 C2 Ir1 71.0(13) . . ?
C5 C2 Ir1 126.7(15) . . ?
C2 C3 C3 107.3(11) . 6 ?
C2 C3 C6 128.0(18) . . ?
C3 C3 C6 124.7(13) 6 . ?
C2 C3 Ir1 70.2(10) . . ?
C3 C3 Ir1 70.3(5) 6 . ?
C6 C3 Ir1 125.7(14) . . ?
C2 C3 K5 88.3(11) . 3_445 ?
C3 C3 K5 77.8(3) 6 3_445 ?
C6 C3 K5 100.7(12) . 3_445 ?
Ir1 C3 K5 133.0(7) . 3_445 ?
O2 Ir2 O2 83.0(10) . 6 ?
O2 Ir2 C8 162.3(7) . . ?
O2 Ir2 C8 104.0(8) 6 . ?
O2 Ir2 C8 104.0(8) . 6 ?
O2 Ir2 C8 162.3(7) 6 6 ?
C8 Ir2 C8 65.0(12) . 6 ?
O2 Ir2 C9 97.9(7) . 6 ?
O2 Ir2 C9 125.7(7) 6 6 ?
C8 Ir2 C9 64.7(9) . 6 ?
C8 Ir2 C9 38.0(7) 6 6 ?
O2 Ir2 C9 125.6(7) . . ?
O2 Ir2 C9 97.9(7) 6 . ?
C8 Ir2 C9 38.0(7) . . ?
C8 Ir2 C9 64.7(9) 6 . ?
C9 Ir2 C9 39.3(13) 6 . ?
O2 Ir2 C7 138.4(5) . . ?
O2 Ir2 C7 138.4(5) 6 . ?
C8 Ir2 C7 38.8(6) . . ?
C8 Ir2 C7 38.8(6) 6 . ?
C9 Ir2 C7 64.4(8) 6 . ?
C9 Ir2 C7 64.4(8) . . ?
O2 Ir2 Cl1 91.0(4) . . ?
O2 Ir2 Cl1 83.4(4) 6 . ?
C8 Ir2 Cl1 105.8(6) . . ?
C8 Ir2 Cl1 112.3(6) 6 . ?
C9 Ir2 Cl1 150.3(6) 6 . ?
C9 Ir2 Cl1 143.3(6) . . ?
C7 Ir2 Cl1 90.3(8) . . ?
C8 C7 C8 107(2) 6 . ?
C8 C7 C10 126.4(12) 6 . ?
C8 C7 C10 126.4(12) . . ?
C8 C7 Ir2 70.0(13) 6 . ?
C8 C7 Ir2 70.0(13) . . ?
C10 C7 Ir2 123(2) . . ?
C9 C8 C7 108.7(18) . . ?
C9 C8 C11 127(2) . . ?
C7 C8 C11 125(2) . . ?
C9 C8 Ir2 71.5(12) . . ?
C7 C8 Ir2 71.2(14) . . ?
C11 C8 Ir2 123(2) . . ?
C8 C9 C9 107.7(12) . 6 ?
C8 C9 C12 129(2) . . ?
C9 C9 C12 122.9(19) 6 . ?
C8 C9 Ir2 70.5(12) . . ?
C9 C9 Ir2 70.4(7) 6 . ?
C12 C9 Ir2 125.7(18) . . ?
Ir2 Cl1 Ir1 136.7(3) . . ?
Ir2 Cl1 K9 86.7(4) . . ?
Ir1 Cl1 K9 79.4(4) . . ?
O3 W1 O1 101.6(8) . . ?
O3 W1 O6 100.3(8) . . ?
O1 W1 O6 98.2(7) . . ?
O3 W1 O5 102.2(8) . . ?
O1 W1 O5 89.3(8) . . ?
O6 W1 O5 154.3(9) . . ?
O3 W1 O9 92.2(8) . . ?
O1 W1 O9 164.8(8) . . ?
O6 W1 O9 85.5(8) . . ?
O5 W1 O9 81.5(7) . . ?
O3 W1 O20 149.2(8) . . ?
O1 W1 O20 103.5(9) . . ?
O6 W1 O20 93.6(9) . . ?
O5 W1 O20 60.7(8) . . ?
O9 W1 O20 61.5(8) . . ?
O3 W1 K9 68.6(6) . . ?
O1 W1 K9 54.5(7) . . ?
O6 W1 K9 63.9(7) . . ?
O5 W1 K9 137.0(6) . . ?
O9 W1 K9 138.6(6) . . ?
O20 W1 K9 141.9(6) . . ?
O3 W1 K7 47.9(7) . . ?
O1 W1 K7 149.4(8) . . ?
O6 W1 K7 90.2(7) . . ?
O5 W1 K7 95.8(6) . . ?
O9 W1 K7 44.6(8) . . ?
O20 W1 K7 105.3(8) . . ?
K9 W1 K7 105.1(6) . . ?
O8 W2 O5 101.2(8) . 6 ?
O8 W2 O5 101.2(8) . . ?
O5 W2 O5 90.8(11) 6 . ?
O8 W2 O12 100.0(8) . . ?
O5 W2 O12 158.5(9) 6 . ?
O5 W2 O12 88.0(8) . . ?
O8 W2 O12 100.0(8) . 6 ?
O5 W2 O12 88.0(7) 6 6 ?
O5 W2 O12 158.5(9) . 6 ?
O12 W2 O12 85.4(11) . 6 ?
O8 W2 O20 158.9(6) . . ?
O5 W2 O20 93.5(9) 6 . ?
O5 W2 O20 63.2(9) . . ?
O12 W2 O20 66.9(8) . . ?
O12 W2 O20 95.5(9) 6 . ?
O8 W2 K2 87.8(7) . . ?
O5 W2 K2 133.0(5) 6 . ?
O5 W2 K2 133.0(5) . . ?
O12 W2 K2 45.0(5) . . ?
O12 W2 K2 45.0(5) 6 . ?
O20 W2 K2 93.2(6) . . ?
O4 W3 O2 101.8(8) . . ?
O4 W3 O6 101.5(9) . . ?
O2 W3 O6 96.5(7) . . ?
O4 W3 O7 100.5(9) . . ?
O2 W3 O7 91.0(7) . . ?
O6 W3 O7 154.8(8) . . ?
O4 W3 O10 92.4(8) . . ?
O2 W3 O10 165.2(8) . . ?
O6 W3 O10 84.5(7) . . ?
O7 W3 O10 82.3(7) . . ?
O4 W3 O23 149.9(9) . . ?
O2 W3 O23 103.7(8) . . ?
O6 W3 O23 91.4(9) . . ?
O7 W3 O23 63.4(8) . . ?
O10 W3 O23 61.6(8) . . ?
O11 W4 O7 100.6(7) . . ?
O11 W4 O7 100.6(7) . 6 ?
O7 W4 O7 90.9(11) . 6 ?
O11 W4 O14 99.2(7) . 6 ?
O7 W4 O14 160.1(8) . 6 ?
O7 W4 O14 87.5(7) 6 6 ?
O11 W4 O14 99.2(7) . . ?
O7 W4 O14 87.5(7) . . ?
O7 W4 O14 160.1(8) 6 . ?
O14 W4 O14 87.3(11) 6 . ?
O11 W4 O23 158.6(6) . . ?
O7 W4 O23 63.5(8) . . ?
O7 W4 O23 94.3(8) 6 . ?
O14 W4 O23 96.8(8) 6 . ?
O14 W4 O23 67.3(8) . . ?
O11 W4 K8 51.9(8) . 3_545 ?
O7 W4 K8 130.3(6) . 3_545 ?
O7 W4 K8 130.3(6) 6 3_545 ?
O14 W4 K8 62.8(6) 6 3_545 ?
O14 W4 K8 62.8(6) . 3_545 ?
O15 W5 O9 104.1(9) . . ?
O15 W5 O12 99.8(8) . . ?
O9 W5 O12 91.0(8) . . ?
O15 W5 O13 100.4(8) . . ?
O9 W5 O13 89.4(9) . . ?
O12 W5 O13 159.0(9) . . ?
O15 W5 O17 101.4(9) . . ?
O9 W5 O17 154.4(9) . . ?
O12 W5 O17 83.5(8) . . ?
O13 W5 O17 87.1(8) . . ?
O15 W5 O20 157.5(8) . . ?
O9 W5 O20 62.7(8) . . ?
O12 W5 O20 64.2(8) . . ?
O13 W5 O20 97.7(8) . . ?
O17 W5 O20 92.7(9) . . ?
O15 W5 K2 85.9(6) . . ?
O9 W5 K2 137.7(6) . . ?
O12 W5 K2 46.7(5) . . ?
O13 W5 K2 129.7(6) . . ?
O17 W5 K2 43.2(5) . . ?
O20 W5 K2 92.7(6) . . ?
O15 W5 K7 61.1(8) . . ?
O9 W5 K7 43.4(8) . . ?
O12 W5 K7 102.6(7) . . ?
O13 W5 K7 92.1(7) . . ?
O17 W5 K7 162.0(8) . . ?
O20 W5 K7 105.3(8) . . ?
K2 W5 K7 132.1(4) . . ?
O19 W6 O18 103.0(9) . . ?
O19 W6 O18 103.0(9) . 6 ?
O18 W6 O18 88.2(12) . 6 ?
O19 W6 O17 100.0(9) . . ?
O18 W6 O17 89.9(8) . . ?
O18 W6 O17 156.8(9) 6 . ?
O19 W6 O17 100.0(9) . 6 ?
O18 W6 O17 156.8(9) . 6 ?
O18 W6 O17 89.9(8) 6 6 ?
O17 W6 O17 82.9(13) . 6 ?
O19 W6 O22 156.0(7) . . ?
O18 W6 O22 96.0(9) . . ?
O18 W6 O22 62.7(9) 6 . ?
O17 W6 O22 94.6(9) . . ?
O17 W6 O22 62.9(8) 6 . ?
O19 W6 K2 82.1(9) . . ?
O18 W6 K2 135.0(6) . . ?
O18 W6 K2 135.0(6) 6 . ?
O17 W6 K2 45.7(6) . . ?
O17 W6 K2 45.7(6) 6 . ?
O22 W6 K2 94.9(6) . . ?
O16 W7 O10 104.5(8) . . ?
O16 W7 O13 100.2(9) . . ?
O10 W7 O13 89.5(8) . . ?
O16 W7 O14 99.5(8) . . ?
O10 W7 O14 91.4(7) . . ?
O13 W7 O14 159.4(9) . . ?
O16 W7 O18 100.7(9) . . ?
O10 W7 O18 154.8(9) . . ?
O13 W7 O18 85.7(8) . . ?
O14 W7 O18 84.9(8) . . ?
O16 W7 O23 159.1(8) . . ?
O10 W7 O23 62.6(8) . . ?
O13 W7 O23 96.3(9) . . ?
O14 W7 O23 66.1(8) . . ?
O18 W7 O23 93.4(9) . . ?
W1 O1 Ir1 155.5(10) . . ?
W1 O1 K9 99.1(9) . . ?
Ir1 O1 K9 99.0(7) . . ?
W3 O2 Ir2 155.8(9) . . ?
W1 O3 K4 138.9(8) . 3_455 ?
W1 O3 K8 141.1(9) . . ?
K4 O3 K8 78.5(7) 3_455 . ?
W1 O3 K7 108.3(8) . . ?
K4 O3 K7 95.7(7) 3_455 . ?
W3 O4 K5 176.0(10) . . ?
W2 O5 W1 139.9(11) . . ?
W1 O6 W3 141.4(12) . . ?
W4 O7 W3 138.2(10) . . ?
W2 O8 K1 177.1(12) . . ?
W5 O9 W1 140.5(11) . . ?
W5 O9 K7 111.9(11) . . ?
W1 O9 K7 105.6(11) . . ?
W7 O10 W3 139.7(10) . . ?
W4 O11 K8 99.4(10) . 3_545 ?
W4 O11 K4 177.5(12) . . ?
K8 O11 K4 83.1(9) 3_545 . ?
W5 O12 W2 134.7(10) . . ?
W5 O12 K2 104.2(7) . . ?
W2 O12 K2 106.4(8) . . ?
W7 O13 W5 139.0(12) . . ?
W7 O14 W4 133.8(10) . . ?
W7 O14 K8 140.7(9) . 3_545 ?
W4 O14 K8 84.0(7) . 3_545 ?
W5 O15 K3 162.0(10) . . ?
W5 O15 K3 155.9(9) . 5_666 ?
K3 O15 K3 39.4(7) . 5_666 ?
W7 O16 K1 144.8(9) . 3 ?
W6 O17 W5 138.0(11) . . ?
W6 O17 K2 104.5(8) . . ?
W5 O17 K2 107.7(7) . . ?
W6 O18 W7 138.9(11) . . ?
W6 O19 K1 162.9(14) . 5_656 ?
O23 Si1 O20 114.1(13) . . ?
O23 Si1 O21 110.1(12) . . ?
O20 Si1 O21 110.2(12) . . ?
O23 Si1 O22 108.9(13) . . ?
O20 Si1 O22 109.3(13) . . ?
O21 Si1 O22 103.7(12) . . ?
Si1 O20 W2 126.8(15) . . ?
Si1 O20 W1 119.6(13) . . ?
W2 O20 W1 96.2(9) . . ?
Si1 O20 W5 118.6(13) . . ?
W2 O20 W5 93.4(8) . . ?
W1 O20 W5 94.9(9) . . ?
Si1 O22 W6 121.3(15) . . ?
Si1 O23 W3 121.3(13) . . ?
Si1 O23 W4 124.6(14) . . ?
W3 O23 W4 94.8(8) . . ?
Si1 O23 W7 121.0(13) . . ?
W3 O23 W7 95.4(9) . . ?
W4 O23 W7 92.1(8) . . ?
O8 K1 O19 73.3(7) . 5_656 ?
O8 K1 O16 85.8(5) . 3_445 ?
O19 K1 O16 128.5(4) 5_656 3_445 ?
O8 K1 O16 85.8(5) . 8_455 ?
O19 K1 O16 128.5(4) 5_656 8_455 ?
O16 K1 O16 95.0(7) 3_445 8_455 ?
O8 K1 O1_1 157.3(9) . . ?
O19 K1 O1_1 129.4(9) 5_656 . ?
O16 K1 O1_1 79.0(6) 3_445 . ?
O16 K1 O1_1 79.0(6) 8_455 . ?
O8 K1 O12_1 110.9(16) . . ?
O19 K1 O12_1 69.7(17) 5_656 . ?
O16 K1 O12_1 159.6(16) 3_445 . ?
O16 K1 O12_1 75.2(18) 8_455 . ?
O1_1 K1 O12_1 81.5(16) . . ?
O8 K1 O12_1 110.9(16) . 6 ?
O19 K1 O12_1 69.7(17) 5_656 6 ?
O16 K1 O12_1 75.2(18) 3_445 6 ?
O16 K1 O12_1 159.6(16) 8_455 6 ?
O1_1 K1 O12_1 81.5(16) . 6 ?
O12_1 K1 O12_1 108(4) . 6 ?
O17 K2 O17 180.0(6) 6 2_656 ?
O17 K2 O17 125.4(9) 6 5_656 ?
O17 K2 O17 54.6(9) 2_656 5_656 ?
O17 K2 O17 54.6(9) 6 . ?
O17 K2 O17 125.4(9) 2_656 . ?
O17 K2 O17 180.0(6) 5_656 . ?
O17 K2 O12 54.5(5) 6 6 ?
O17 K2 O12 125.5(5) 2_656 6 ?
O17 K2 O12 99.2(6) 5_656 6 ?
O17 K2 O12 80.8(6) . 6 ?
O17 K2 O12 125.5(5) 6 2_656 ?
O17 K2 O12 54.5(5) 2_656 2_656 ?
O17 K2 O12 80.8(6) 5_656 2_656 ?
O17 K2 O12 99.2(6) . 2_656 ?
O12 K2 O12 180.0 6 2_656 ?
O17 K2 O12 99.2(6) 6 5_656 ?
O17 K2 O12 80.8(6) 2_656 5_656 ?
O17 K2 O12 54.5(5) 5_656 5_656 ?
O17 K2 O12 125.5(5) . 5_656 ?
O12 K2 O12 125.4(8) 6 5_656 ?
O12 K2 O12 54.6(8) 2_656 5_656 ?
O17 K2 O12 80.8(6) 6 . ?
O17 K2 O12 99.2(6) 2_656 . ?
O17 K2 O12 125.5(5) 5_656 . ?
O17 K2 O12 54.5(5) . . ?
O12 K2 O12 54.6(8) 6 . ?
O12 K2 O12 125.4(8) 2_656 . ?
O12 K2 O12 180.0 5_656 . ?
O17 K2 W6 150.3(4) 6 5_656 ?
O17 K2 W6 29.7(4) 2_656 5_656 ?
O17 K2 W6 29.7(4) 5_656 5_656 ?
O17 K2 W6 150.3(4) . 5_656 ?
O12 K2 W6 103.9(4) 6 5_656 ?
O12 K2 W6 76.1(4) 2_656 5_656 ?
O12 K2 W6 76.1(4) 5_656 5_656 ?
O12 K2 W6 103.9(4) . 5_656 ?
O17 K2 W6 29.7(4) 6 . ?
O17 K2 W6 150.3(4) 2_656 . ?
O17 K2 W6 150.3(4) 5_656 . ?
O17 K2 W6 29.7(4) . . ?
O12 K2 W6 76.1(4) 6 . ?
O12 K2 W6 103.9(4) 2_656 . ?
O12 K2 W6 103.9(4) 5_656 . ?
O12 K2 W6 76.1(4) . . ?
W6 K2 W6 180.0 5_656 . ?
O17 K2 W5 29.1(4) 6 6 ?
O17 K2 W5 150.9(4) 2_656 6 ?
O17 K2 W5 105.4(5) 5_656 6 ?
O17 K2 W5 74.6(5) . 6 ?
O12 K2 W5 29.0(4) 6 6 ?
O12 K2 W5 151.0(4) 2_656 6 ?
O12 K2 W5 105.4(4) 5_656 6 ?
O12 K2 W5 74.6(4) . 6 ?
W6 K2 W5 122.947(16) 5_656 6 ?
W6 K2 W5 57.052(16) . 6 ?
O17 K2 W5 150.9(4) 6 2_656 ?
O17 K2 W5 29.1(4) 2_656 2_656 ?
O17 K2 W5 74.6(5) 5_656 2_656 ?
O17 K2 W5 105.4(5) . 2_656 ?
O12 K2 W5 151.0(4) 6 2_656 ?
O12 K2 W5 29.0(4) 2_656 2_656 ?
O12 K2 W5 74.6(4) 5_656 2_656 ?
O12 K2 W5 105.4(4) . 2_656 ?
W6 K2 W5 57.053(16) 5_656 2_656 ?
W6 K2 W5 122.948(16) . 2_656 ?
W5 K2 W5 180.0 6 2_656 ?
K3 K3 O15 71.3(6) 5_666 . ?
K3 K3 O15 71.3(6) 5_666 6_565 ?
O15 K3 O15 96.4(8) . 6_565 ?
K3 K3 O15 69.3(6) 5_666 5_666 ?
O15 K3 O15 140.6(7) . 5_666 ?
O15 K3 O15 71.0(7) 6_565 5_666 ?
K3 K3 O15 69.3(6) 5_666 2_656 ?
O15 K3 O15 71.0(7) . 2_656 ?
O15 K3 O15 140.6(7) 6_565 2_656 ?
O15 K3 O15 94.8(8) 5_666 2_656 ?
K3 K3 O1_1 115.3(11) 5_666 7_556 ?
O15 K3 O1_1 131.7(4) . 7_556 ?
O15 K3 O1_1 131.7(4) 6_565 7_556 ?
O15 K3 O1_1 68.2(5) 5_666 7_556 ?
O15 K3 O1_1 68.2(5) 2_656 7_556 ?
K3 K3 O7_1 122.8(5) 5_666 2_656 ?
O15 K3 O7_1 63.6(6) . 2_656 ?
O15 K3 O7_1 143.9(7) 6_565 2_656 ?
O15 K3 O7_1 143.3(7) 5_666 2_656 ?
O15 K3 O7_1 64.2(6) 2_656 2_656 ?
O1_1 K3 O7_1 75.9(6) 7_556 2_656 ?
K3 K3 O7_1 122.8(6) 5_666 5_666 ?
O15 K3 O7_1 143.9(7) . 5_666 ?
O15 K3 O7_1 63.6(6) 6_565 5_666 ?
O15 K3 O7_1 64.2(6) 5_666 5_666 ?
O15 K3 O7_1 143.3(7) 2_656 5_666 ?
O1_1 K3 O7_1 75.9(6) 7_556 5_666 ?
O7_1 K3 O7_1 114.4(11) 2_656 5_666 ?
K3 K3 K7 108.1(10) 5_666 . ?
O15 K3 K7 62.9(5) . . ?
O15 K3 K7 62.9(5) 6_565 . ?
O15 K3 K7 131.2(4) 5_666 . ?
O15 K3 K7 131.2(4) 2_656 . ?
O1_1 K3 K7 136.6(9) 7_556 . ?
O7_1 K3 K7 81.1(6) 2_656 . ?
O7_1 K3 K7 81.1(6) 5_666 . ?
K3 K3 K7 48.9(7) 5_666 5_666 ?
O15 K3 K7 103.3(5) . 5_666 ?
O15 K3 K7 103.3(5) 6_565 5_666 ?
O15 K3 K7 48.2(4) 5_666 5_666 ?
O15 K3 K7 48.2(4) 2_656 5_666 ?
O1_1 K3 K7 66.4(7) 7_556 5_666 ?
O7_1 K3 K7 110.2(5) 2_656 5_666 ?
O7_1 K3 K7 110.2(5) 5_666 5_666 ?
K7 K3 K7 157.0(5) . 5_666 ?
K3 K3 K8 133.6(9) 5_666 . ?
O15 K3 K8 78.4(5) . . ?
O15 K3 K8 78.4(5) 6_565 . ?
O15 K3 K8 131.4(5) 5_666 . ?
O15 K3 K8 131.4(5) 2_656 . ?
O1_1 K3 K8 111.1(8) 7_556 . ?
O7_1 K3 K8 68.7(5) 2_656 . ?
O7_1 K3 K8 68.7(5) 5_666 . ?
O5_1 K4 O11 140.0(11) 3_545 . ?
O5_1 K4 O3 69.6(7) 3_545 8 ?
O11 K4 O3 82.1(6) . 8 ?
O5_1 K4 O3 69.6(7) 3_545 3_545 ?
O11 K4 O3 82.1(6) . 3_545 ?
O3 K4 O3 88.3(8) 8 3_545 ?
O5_1 K4 O8_1 123.3(12) 3_545 . ?
O11 K4 O8_1 96.7(9) . . ?
O3 K4 O8_1 135.7(4) 8 . ?
O3 K4 O8_1 135.7(4) 3_545 . ?
O5_1 K4 K9 72.0(7) 3_545 3_545 ?
O11 K4 K9 128.4(5) . 3_545 ?
O3 K4 K9 141.5(8) 8 3_545 ?
O3 K4 K9 75.7(5) 3_545 3_545 ?
O8_1 K4 K9 70.7(7) . 3_545 ?
O5_1 K4 K9 72.0(7) 3_545 8 ?
O11 K4 K9 128.4(5) . 8 ?
O3 K4 K9 75.7(5) 8 8 ?
O3 K4 K9 141.5(8) 3_545 8 ?
O8_1 K4 K9 70.7(7) . 8 ?
K9 K4 K9 95.3(9) 3_545 8 ?
O5_1 K4 K8 91.6(10) 3_545 3_545 ?
O11 K4 K8 48.3(7) . 3_545 ?
O3 K4 K8 51.9(5) 8 3_545 ?
O3 K4 K8 51.9(5) 3_545 3_545 ?
O8_1 K4 K8 145.0(9) . 3_545 ?
K9 K4 K8 127.4(5) 3_545 3_545 ?
K9 K4 K8 127.4(5) 8 3_545 ?
O5_1 K4 K7 60.9(9) 3_545 3_545 ?
O11 K4 K7 79.0(7) . 3_545 ?
O3 K4 K7 44.2(4) 8 3_545 ?
O3 K4 K7 44.2(4) 3_545 3_545 ?
O8_1 K4 K7 175.7(9) . 3_545 ?
K9 K4 K7 111.9(6) 3_545 3_545 ?
K9 K4 K7 111.9(6) 8 3_545 ?
O4 K5 O4 97.5(9) 6_565 . ?
O4 K5 O4_1 128.8(5) 6_565 5_665 ?
O4 K5 O4_1 128.8(5) . 5_665 ?
O4 K5 O3_1 75.7(7) 6_565 . ?
O4 K5 O3_1 75.7(7) . . ?
O4_1 K5 O3_1 94.0(10) 5_665 . ?
O4 K5 C3 97.1(7) 6_565 3 ?
O4 K5 C3 116.1(8) . 3 ?
O4_1 K5 C3 82.3(8) 5_665 3 ?
O3_1 K5 C3 167.2(4) . 3 ?
O4 K5 C3 116.1(8) 6_565 8 ?
O4 K5 C3 97.1(7) . 8 ?
O4_1 K5 C3 82.3(8) 5_665 8 ?
O3_1 K5 C3 167.2(4) . 8 ?
C3 K5 C3 24.3(6) 3 8 ?
O4 K5 K6 95.8(7) 6_565 . ?
O4 K5 K6 95.8(7) . . ?
O4_1 K5 K6 63.1(8) 5_665 . ?
O3_1 K5 K6 30.9(6) . . ?
C3 K5 K6 143.4(6) 3 . ?
C3 K5 K6 143.4(6) 8 . ?
O4 K5 K6 131.1(5) 6_565 5_665 ?
O4 K5 K6 131.1(5) . 5_665 ?
O4_1 K5 K6 22.7(7) 5_665 5_665 ?
O3_1 K5 K6 116.7(8) . 5_665 ?
C3 K5 K6 60.2(5) 3 5_665 ?
C3 K5 K6 60.2(5) 8 5_665 ?
K6 K5 K6 85.8(5) . 5_665 ?
O4_1 K6 O2_1 130.3(6) . 6_565 ?
O4_1 K6 O2_1 130.3(6) . . ?
O2_1 K6 O2_1 94.0(11) 6_565 . ?
O4_1 K6 O3_1 103.8(11) . . ?
O2_1 K6 O3_1 93.2(7) 6_565 . ?
O2_1 K6 O3_1 93.2(7) . . ?
O4_1 K6 K9 128.1(7) . . ?
O2_1 K6 K9 97.8(8) 6_565 . ?
O2_1 K6 K9 45.5(5) . . ?
O3_1 K6 K9 47.8(5) . . ?
O4_1 K6 K9 128.1(7) . 6_565 ?
O2_1 K6 K9 45.5(5) 6_565 6_565 ?
O2_1 K6 K9 97.8(8) . 6_565 ?
O3_1 K6 K9 47.8(5) . 6_565 ?
K9 K6 K9 69.8(7) . 6_565 ?
O4_1 K6 K5 70.8(8) . . ?
O2_1 K6 K5 114.7(6) 6_565 . ?
O2_1 K6 K5 114.7(6) . . ?
O3_1 K6 K5 33.0(6) . . ?
K9 K6 K5 72.1(5) . . ?
K9 K6 K5 72.1(5) 6_565 . ?
O4_1 K6 K5 23.4(7) . 5_665 ?
O2_1 K6 K5 120.5(6) 6_565 5_665 ?
O2_1 K6 K5 120.5(6) . 5_665 ?
O3_1 K6 K5 127.2(9) . 5_665 ?
K9 K6 K5 141.4(4) . 5_665 ?
K9 K6 K5 141.4(4) 6_565 5_665 ?
K5 K6 K5 94.2(5) . 5_665 ?
O11_1 K7 O9 69.5(8) . . ?
O11_1 K7 O9 69.5(8) . 6_565 ?
O9 K7 O9 133.6(13) . 6_565 ?
O11_1 K7 O6_1 20(3) . . ?
O9 K7 O6_1 67.0(6) . . ?
O9 K7 O6_1 67.0(6) 6_565 . ?
O11_1 K7 O3 69(2) . . ?
O9 K7 O3 53.5(5) . . ?
O9 K7 O3 126.3(12) 6_565 . ?
O6_1 K7 O3 84.2(9) . . ?
O11_1 K7 O3 69(2) . 6_565 ?
O9 K7 O3 126.3(12) . 6_565 ?
O9 K7 O3 53.5(5) 6_565 6_565 ?
O6_1 K7 O3 84.2(9) . 6_565 ?
O3 K7 O3 80.4(11) . 6_565 ?
O11_1 K7 O9_1 128.2(18) . 6_565 ?
O9 K7 O9_1 156.0(11) . 6_565 ?
O9 K7 O9_1 70.1(7) 6_565 6_565 ?
O6_1 K7 O9_1 135.6(6) . 6_565 ?
O3 K7 O9_1 113.1(14) . 6_565 ?
O3 K7 O9_1 60.8(7) 6_565 6_565 ?
O11_1 K7 O9_1 128.2(18) . . ?
O9 K7 O9_1 70.1(7) . . ?
O9 K7 O9_1 156.0(11) 6_565 . ?
O6_1 K7 O9_1 135.6(6) . . ?
O3 K7 O9_1 60.8(7) . . ?
O3 K7 O9_1 113.1(14) 6_565 . ?
O9_1 K7 O9_1 86.0(13) 6_565 . ?
O11_1 K7 K3 130(3) . . ?
O9 K7 K3 95.2(9) . . ?
O9 K7 K3 95.2(9) 6_565 . ?
O6_1 K7 K3 110.6(13) . . ?
O3 K7 K3 138.1(5) . . ?
O3 K7 K3 138.1(5) 6_565 . ?
O9_1 K7 K3 84.1(8) 6_565 . ?
O9_1 K7 K3 84.1(8) . . ?
O11_1 K7 W5 81.9(16) . 6_565 ?
O9 K7 W5 128.0(11) . 6_565 ?
O9 K7 W5 24.7(4) 6_565 6_565 ?
O6_1 K7 W5 71.6(6) . 6_565 ?
O3 K7 W5 148.5(9) . 6_565 ?
O3 K7 W5 77.4(3) 6_565 6_565 ?
O9_1 K7 W5 74.5(6) 6_565 6_565 ?
O9_1 K7 W5 149.7(10) . 6_565 ?
K3 K7 W5 71.3(6) . 6_565 ?
O11_1 K7 W5 81.9(16) . . ?
O9 K7 W5 24.7(4) . . ?
O9 K7 W5 128.0(11) 6_565 . ?
O6_1 K7 W5 71.6(6) . . ?
O3 K7 W5 77.4(3) . . ?
O3 K7 W5 148.5(9) 6_565 . ?
O9_1 K7 W5 149.7(10) 6_565 . ?
O9_1 K7 W5 74.5(6) . . ?
K3 K7 W5 71.3(6) . . ?
W5 K7 W5 112.1(10) 6_565 . ?
O11_1 K7 W1 65.1(11) . . ?
O9 K7 W1 29.8(4) . . ?
O9 K7 W1 133.5(9) 6_565 . ?
O6_1 K7 W1 73.4(5) . . ?
O3 K7 W1 23.8(3) . . ?
O3 K7 W1 100.2(10) 6_565 . ?
O9_1 K7 W1 135.3(13) 6_565 . ?
O9_1 K7 W1 63.7(5) . . ?
K3 K7 W1 121.4(5) . . ?
W5 K7 W1 145.0(7) 6_565 . ?
W5 K7 W1 54.17(12) . . ?
O10_1 K8 O9_1 64.8(9) . 6_565 ?
O10_1 K8 O9_1 64.8(9) . . ?
O9_1 K8 O9_1 124.6(17) 6_565 . ?
O10_1 K8 O11 114.8(15) . 3_455 ?
O9_1 K8 O11 110.4(9) 6_565 3_455 ?
O9_1 K8 O11 110.4(9) . 3_455 ?
O10_1 K8 O3 136.2(6) . . ?
O9_1 K8 O3 151.2(11) 6_565 . ?
O9_1 K8 O3 71.4(7) . . ?
O11 K8 O3 80.6(8) 3_455 . ?
O10_1 K8 O3 136.2(6) . 6_565 ?
O9_1 K8 O3 71.4(7) 6_565 6_565 ?
O9_1 K8 O3 151.2(11) . 6_565 ?
O11 K8 O3 80.6(8) 3_455 6_565 ?
O3 K8 O3 84.9(9) . 6_565 ?
O10_1 K8 O11_1 124.7(19) . . ?
O9_1 K8 O11_1 95.1(10) 6_565 . ?
O9_1 K8 O11_1 95.1(10) . . ?
O11 K8 O11_1 120.5(14) 3_455 . ?
O3 K8 O11_1 57.5(8) . . ?
O3 K8 O11_1 57.5(8) 6_565 . ?
O10_1 K8 O14 66.4(12) . 8_455 ?
O9_1 K8 O14 110.9(10) 6_565 8_455 ?
O9_1 K8 O14 66.7(8) . 8_455 ?
O11 K8 O14 55.4(7) 3_455 8_455 ?
O3 K8 O14 97.3(7) . 8_455 ?
O3 K8 O14 134.5(11) 6_565 8_455 ?
O11_1 K8 O14 153.6(6) . 8_455 ?
O10_1 K8 O14 66.4(12) . 3_455 ?
O9_1 K8 O14 66.7(8) 6_565 3_455 ?
O9_1 K8 O14 110.9(10) . 3_455 ?
O11 K8 O14 55.4(7) 3_455 3_455 ?
O3 K8 O14 134.5(11) . 3_455 ?
O3 K8 O14 97.3(7) 6_565 3_455 ?
O11_1 K8 O14 153.6(6) . 3_455 ?
O14 K8 O14 50.3(9) 8_455 3_455 ?
O10_1 K8 W4 86.1(13) . 3_455 ?
O9_1 K8 W4 99.1(8) 6_565 3_455 ?
O9_1 K8 W4 99.1(8) . 3_455 ?
O11 K8 W4 28.7(5) 3_455 3_455 ?
O3 K8 W4 101.7(8) . 3_455 ?
O3 K8 W4 101.7(8) 6_565 3_455 ?
O11_1 K8 W4 149.1(14) . 3_455 ?
O14 K8 W4 33.2(4) 8_455 3_455 ?
O14 K8 W4 33.2(4) 3_455 3_455 ?
O10_1 K8 K4 163.4(16) . 3_455 ?
O9_1 K8 K4 117.5(8) 6_565 3_455 ?
O9_1 K8 K4 117.5(8) . 3_455 ?
O11 K8 K4 48.6(7) 3_455 3_455 ?
O3 K8 K4 49.6(5) . 3_455 ?
O3 K8 K4 49.6(5) 6_565 3_455 ?
O11_1 K8 K4 71.9(11) . 3_455 ?
O14 K8 K4 98.7(9) 8_455 3_455 ?
O14 K8 K4 98.7(9) 3_455 3_455 ?
W4 K8 K4 77.2(7) 3_455 3_455 ?
O10_1 K8 K3 59.9(13) . . ?
O9_1 K8 K3 68.0(9) 6_565 . ?
O9_1 K8 K3 68.0(9) . . ?
O11 K8 K3 174.7(9) 3_455 . ?
O3 K8 K3 103.2(7) . . ?
O3 K8 K3 103.2(7) 6_565 . ?
O11_1 K8 K3 64.8(11) . . ?
O14 K8 K3 120.1(8) 8_455 . ?
O14 K8 K3 120.1(8) 3_455 . ?
W4 K8 K3 146.1(7) 3_455 . ?
K4 K8 K3 136.7(7) 3_455 . ?
O2_1 K9 O3_1 87.3(8) . . ?
O2_1 K9 K4 105.4(8) . 3_455 ?
O3_1 K9 K4 78.0(7) . 3_455 ?
O2_1 K9 O1 136.7(9) . . ?
O3_1 K9 O1 135.3(9) . . ?
K4 K9 O1 93.3(7) 3_455 . ?
O2_1 K9 O5_1 131.0(8) . . ?
O3_1 K9 O5_1 52.5(7) . . ?
K4 K9 O5_1 46.4(6) 3_455 . ?
O1 K9 O5_1 89.9(7) . . ?
O2_1 K9 Cl1 91.6(7) . . ?
O3_1 K9 Cl1 137.0(8) . . ?
K4 K9 Cl1 142.6(7) 3_455 . ?
O1 K9 Cl1 54.0(4) . . ?
O5_1 K9 Cl1 136.3(6) . . ?
O2_1 K9 W1 160.5(8) . . ?
O3_1 K9 W1 111.5(8) . . ?
K4 K9 W1 74.9(5) 3_455 . ?
O1 K9 W1 26.4(3) . . ?
O5_1 K9 W1 63.5(5) . . ?
Cl1 K9 W1 78.3(4) . . ?
O2_1 K9 K6 43.7(5) . . ?
O3_1 K9 K6 43.7(6) . . ?
K4 K9 K6 94.4(6) 3_455 . ?
O1 K9 K6 171.5(8) . . ?
O5_1 K9 K6 92.8(7) . . ?
Cl1 K9 K6 119.8(6) . . ?
W1 K9 K6 155.2(7) . . ?
O2_1 K9 Ir1 107.0(7) . . ?
O3_1 K9 Ir1 162.8(7) . . ?
K4 K9 Ir1 106.3(6) 3_455 . ?
O1 K9 Ir1 29.7(3) . . ?
O5_1 K9 Ir1 118.4(7) . . ?
Cl1 K9 Ir1 36.3(2) . . ?
W1 K9 Ir1 55.5(2) . . ?
K6 K9 Ir1 148.8(6) . . ?
O2_1 K9 K9 84.6(6) . 6_565 ?
O3_1 K9 K9 39.5(5) . 6_565 ?
K4 K9 K9 42.3(4) 3_455 6_565 ?
O1 K9 K9 131.0(5) . 6_565 ?
O5_1 K9 K9 46.9(5) . 6_565 ?
Cl1 K9 K9 174.8(3) . 6_565 ?
W1 K9 K9 106.3(3) . 6_565 ?
K6 K9 K9 55.1(4) . 6_565 ?
Ir1 K9 K9 148.5(3) . 6_565 ?
K1 O1_1 K3 131.4(12) . 7_556 ?
K6 O2_1 K9 90.8(8) . . ?
K6 O3_1 K5 116.1(10) . . ?
K6 O3_1 K9 88.5(7) . . ?
K5 O3_1 K9 125.6(6) . . ?
K6 O3_1 K9 88.5(7) . 6_565 ?
K5 O3_1 K9 125.6(6) . 6_565 ?
K9 O3_1 K9 100.9(11) . 6_565 ?
K6 O4_1 K5 133.8(13) . 5_665 ?
K4 O5_1 K9 61.6(6) 3_455 . ?
K4 O5_1 K9 61.6(6) 3_455 6_565 ?
K9 O5_1 K9 86.3(9) . 6_565 ?
O12_1 O12_1 K1 136(9) 7_556 . ?

loop_
_geom_bond_atom_site_label_1
_geom_bond_atom_site_label_2
_geom_bond_distance
_geom_bond_site_symmetry_2
_geom_bond_publ_flag
Ir1 O1 2.054(15) 6 ?
Ir1 O1 2.054(15) . ?
Ir1 C2 2.125(19) 6 ?
Ir1 C2 2.125(19) . ?
Ir1 C1 2.14(3) . ?
Ir1 C3 2.146(16) . ?
Ir1 C3 2.146(16) 6 ?
Ir1 Cl1 2.463(7) . ?
Ir1 K9 4.09(2) 6 ?
Ir1 K9 4.09(2) . ?
C1 C2 1.42(2) 6 ?
C1 C2 1.42(2) . ?
C1 C4 1.50(4) . ?
C2 C3 1.39(2) . ?
C2 C5 1.52(3) . ?
C3 C3 1.45(4) 6 ?
C3 C6 1.50(2) . ?
C3 K5 3.44(3) 3_445 ?
Ir2 O2 2.052(14) . ?
Ir2 O2 2.052(14) 6 ?
Ir2 C8 2.13(2) . ?
Ir2 C8 2.13(2) 6 ?
Ir2 C9 2.14(2) 6 ?
Ir2 C9 2.14(2) . ?
Ir2 C7 2.14(3) . ?
Ir2 Cl1 2.461(7) . ?
C7 C8 1.42(2) 6 ?
C7 C8 1.42(2) . ?
C7 C10 1.50(4) . ?
C8 C9 1.39(2) . ?
C8 C11 1.52(3) . ?
C9 C9 1.44(5) 6 ?
C9 C12 1.49(3) . ?
Cl1 K9 3.75(2) . ?
W1 O3 1.696(14) . ?
W1 O1 1.768(14) . ?
W1 O6 1.827(18) . ?
W1 O5 1.948(18) . ?
W1 O9 2.060(16) . ?
W1 O20 2.40(3) . ?
W1 K9 3.924(19) . ?
W1 K7 3.990(18) . ?
W2 O8 1.69(2) . ?
W2 O5 1.818(18) 6 ?
W2 O5 1.818(18) . ?
W2 O12 1.923(17) . ?
W2 O12 1.923(17) 6 ?
W2 O20 2.35(3) . ?
W2 K2 3.8570(10) . ?
W3 O4 1.697(16) . ?
W3 O2 1.771(15) . ?
W3 O6 1.882(17) . ?
W3 O7 1.905(16) . ?
W3 O10 2.046(16) . ?
W3 O23 2.40(3) . ?
W4 O11 1.702(19) . ?
W4 O7 1.884(17) . ?
W4 O7 1.884(17) 6 ?
W4 O14 1.926(18) 6 ?
W4 O14 1.926(18) . ?
W4 O23 2.41(2) . ?
W4 K8 3.50(3) 3_545 ?
W5 O15 1.681(15) . ?
W5 O9 1.767(17) . ?
W5 O12 1.895(18) . ?
W5 O13 1.898(18) . ?
W5 O17 1.934(19) . ?
W5 O20 2.49(3) . ?
W5 K2 3.7856(9) . ?
W5 K7 3.92(2) . ?
W6 O19 1.66(2) . ?
W6 O18 1.86(2) . ?
W6 O18 1.86(2) 6 ?
W6 O17 1.883(19) . ?
W6 O17 1.883(19) 6 ?
W6 O22 2.37(2) . ?
W6 K2 3.6751(11) . ?
W7 O16 1.692(16) . ?
W7 O10 1.797(16) . ?
W7 O13 1.890(17) . ?
W7 O14 1.897(17) . ?
W7 O18 1.937(19) . ?
W7 O23 2.48(2) . ?
O1 K9 3.23(3) . ?
O3 K4 2.89(2) 3_455 ?
O3 K8 2.98(2) . ?
O3 K7 3.12(3) . ?
O4 K5 2.70(2) . ?
O8 K1 2.67(2) . ?
O9 K7 2.91(2) . ?
O11 K8 2.79(4) 3_545 ?
O11 K4 2.80(3) . ?
O12 K2 2.844(17) . ?
O14 K8 3.13(3) 3_545 ?
O15 K3 2.792(18) . ?
O15 K3 2.826(18) 5_666 ?
O16 K1 2.787(17) 3 ?
O17 K2 2.719(19) . ?
O19 K1 2.70(2) 5_656 ?
Si1 O23 1.58(2) . ?
Si1 O20 1.60(2) . ?
Si1 O21 1.66(2) . ?
Si1 O22 1.68(2) . ?
K1 O19 2.70(2) 5_656 ?
K1 O16 2.787(17) 3_445 ?
K1 O16 2.787(17) 8_455 ?
K1 O1_1 2.83(3) . ?
K1 O12_1 2.93(8) . ?
K1 O12_1 2.93(8) 6 ?
K2 O17 2.719(19) 6 ?
K2 O17 2.719(19) 2_656 ?
K2 O17 2.719(19) 5_656 ?
K2 O12 2.844(17) 6 ?
K2 O12 2.844(17) 2_656 ?
K2 O12 2.844(17) 5_656 ?
K2 W6 3.6751(12) 5_656 ?
K2 W5 3.7856(9) 6 ?
K2 W5 3.7856(9) 2_656 ?
K3 K3 1.89(3) 5_666 ?
K3 O15 2.792(18) 6_565 ?
K3 O15 2.826(18) 5_666 ?
K3 O15 2.826(18) 2_656 ?
K3 O1_1 2.93(3) 7_556 ?
K3 O7_1 3.18(3) 2_656 ?
K3 O7_1 3.18(3) 5_666 ?
K3 K7 3.65(4) . ?
K3 K7 4.61(4) 5_666 ?
K3 K8 4.94(3) . ?
K4 O5_1 2.53(3) 3_545 ?
K4 O3 2.89(2) 8 ?
K4 O3 2.89(2) 3_545 ?
K4 O8_1 2.98(6) . ?
K4 K9 3.08(3) 3_545 ?
K4 K9 3.08(3) 8 ?
K4 K8 3.71(4) 3_545 ?
K4 K7 4.45(4) 3_545 ?
K5 O4 2.70(2) 6_565 ?
K5 O4_1 2.77(3) 5_665 ?
K5 O3_1 2.91(3) . ?
K5 C3 3.44(3) 3 ?
K5 C3 3.44(3) 8 ?
K5 K6 4.80(3) . ?
K5 K6 5.02(3) 5_665 ?
K6 O4_1 2.69(3) . ?
K6 O2_1 2.75(2) 6_565 ?
K6 O2_1 2.75(2) . ?
K6 O3_1 2.75(3) . ?
K6 K9 3.98(2) . ?
K6 K9 3.98(2) 6_565 ?
K6 K5 5.02(3) 5_665 ?
K7 O11_1 1.27(6) . ?
K7 O9 2.91(2) 6_565 ?
K7 O6_1 3.08(5) . ?
K7 O3 3.12(3) 6_565 ?
K7 O9_1 3.24(4) 6_565 ?
K7 O9_1 3.24(4) . ?
K7 W5 3.92(2) 6_565 ?
K8 O10_1 2.35(5) . ?
K8 O9_1 2.49(4) 6_565 ?
K8 O9_1 2.49(4) . ?
K8 O11 2.79(4) 3_455 ?
K8 O3 2.98(2) 6_565 ?
K8 O11_1 3.10(6) . ?
K8 O14 3.13(3) 8_455 ?
K8 O14 3.13(3) 3_455 ?
K8 W4 3.50(3) 3_455 ?
K8 K4 3.71(4) 3_455 ?
K9 O2_1 2.84(3) . ?
K9 O3_1 2.95(3) . ?
K9 K4 3.08(3) 3_455 ?
K9 O5_1 3.32(3) . ?
K9 K9 4.55(4) 6_565 ?
O1_1 K3 2.93(3) 7_556 ?
O3_1 K9 2.95(3) 6_565 ?
O4_1 K5 2.77(3) 5_665 ?
O5_1 K4 2.53(3) 3_455 ?
O5_1 K9 3.32(3) 6_565 ?
O7_1 K3 3.18(3) 5_666 ?
O12_1 O12_1 1.30(15) 7_556 ?
